data_7015932
loop_
_publ_author_name
'Calvo, Beatriz'
'Kess, Martin'
'Mac\'ias, Ram\'on'
'Cunchillos, Carmen'
'Lahoz, Fernando J.'
'Kennedy, John D.'
'Oro, Luis A.'

_publ_section_title
;
 Chemistry of 11-vertex rhodathiaboranes: reactions with monodentate
 phosphines.
;
_journal_issue 24
_journal_name_full 'Dalton transactions (Cambridge, England : 2003)'
_journal_page_first 6555
_journal_page_last 6564
_journal_paper_doi 10.1039/c1dt10355e
_journal_volume 40
_journal_year 2011
_chemical_formula_moiety 'C9 H37 B9 P3 Rh S'
_chemical_formula_sum 'C9 H37 B9 P3 Rh S'
_chemical_formula_weight 470.56
_space_group_IT_number 61
_symmetry_cell_setting orthorhombic
_symmetry_space_group_name_Hall '-P 2ac 2ab'
_symmetry_space_group_name_H-M 'P b c a'
_atom_sites_solution_hydrogens geom
_atom_sites_solution_primary direct
_atom_sites_solution_secondary difmap
_audit_creation_method SHELXL-97
_cell_angle_alpha 90.00
_cell_angle_beta 90.00
_cell_angle_gamma 90.00
_cell_formula_units_Z 8
_cell_length_a 16.3060(10)
_cell_length_b 15.5790(10)
_cell_length_c 17.4840(10)
_cell_measurement_reflns_used 74697
_cell_measurement_temperature 100(2)
_cell_measurement_theta_max 29.449
_cell_measurement_theta_min 2.419
_cell_volume 4441.5(5)
_computing_cell_refinement 'HKL2000 (Z. Otwinowski & W. Minor, 1997)'
_computing_data_collection 'MxCube (ESRF, 2006)'
_computing_data_reduction 'HKL2000 (Z. Otwinowski & W. Minor, 1997)'
_computing_molecular_graphics 'XP program, SHELXTL v6.10,Bruker2000'
_computing_publication_material 'SHELXL-97 (Sheldrick, 1997)'
_computing_structure_refinement 'SHELXL-97 (Sheldrick, 2008)'
_computing_structure_solution 'SHELXS-97 (Sheldrick, 2008)'
_diffrn_ambient_temperature 100(1)
_diffrn_detector 'CCD plate'
_diffrn_detector_area_resol_mean 9.6
_diffrn_detector_type 'ADSC Q210r CCD (binned mode)'
_diffrn_measured_fraction_theta_full 0.994
_diffrn_measured_fraction_theta_max 0.994
_diffrn_measurement_details '1 degree, 1 sec, detector distance 63.50 mm'
_diffrn_measurement_device_type 'Single axis HUBER diffractometer'
_diffrn_measurement_method phi-scans
_diffrn_radiation_monochromator 'Si 111 double crystal'
_diffrn_radiation_probe x-ray
_diffrn_radiation_type synchrotron
_diffrn_radiation_wavelength 0.73780
_diffrn_reflns_av_R_equivalents 0.0577
_diffrn_reflns_av_sigmaI/netI 0.0180
_diffrn_reflns_limit_h_max 21
_diffrn_reflns_limit_h_min -21
_diffrn_reflns_limit_k_max 20
_diffrn_reflns_limit_k_min -20
_diffrn_reflns_limit_l_max 23
_diffrn_reflns_limit_l_min -23
_diffrn_reflns_number 74697
_diffrn_reflns_theta_full 29.45
_diffrn_reflns_theta_max 29.45
_diffrn_reflns_theta_min 3.55
_diffrn_source synchrotron
_diffrn_source_type 'ESRF CRG BM16'
_exptl_absorpt_coefficient_mu 1.088
_exptl_absorpt_correction_T_max 0.990
_exptl_absorpt_correction_T_min 0.916
_exptl_absorpt_correction_type multi-scan
_exptl_absorpt_process_details
;
R.H. Blessing, Acta Cryst. (1995), A51, 33-38
;
_exptl_crystal_colour yellow
_exptl_crystal_density_diffrn 1.407
_exptl_crystal_density_method 'not measured'
_exptl_crystal_description prism
_exptl_crystal_F_000 1936
_exptl_crystal_size_max 0.105
_exptl_crystal_size_mid 0.056
_exptl_crystal_size_min 0.049
_refine_diff_density_max 0.786
_refine_diff_density_min -1.528
_refine_diff_density_rms 0.090
_refine_ls_extinction_coef 0.0040(2)
_refine_ls_extinction_expression Fc^*^=kFc[1+0.001xFc^2^\l^3^/sin(2\q)]^-1/4^
_refine_ls_extinction_method SHELXL
_refine_ls_goodness_of_fit_ref 1.057
_refine_ls_hydrogen_treatment mixed
_refine_ls_matrix_type full
_refine_ls_number_parameters 261
_refine_ls_number_reflns 5464
_refine_ls_number_restraints 0
_refine_ls_restrained_S_all 1.057
_refine_ls_R_factor_all 0.0264
_refine_ls_R_factor_gt 0.0252
_refine_ls_shift/su_max 0.001
_refine_ls_shift/su_mean 0.000
_refine_ls_structure_factor_coef Fsqd
_refine_ls_weighting_details 'calc w=1/[\s^2^(Fo^2^)+(0.0414P)^2^+4.5417P] where P=(Fo^2^+2Fc^2^)/3'
_refine_ls_weighting_scheme calc
_refine_ls_wR_factor_gt 0.0684
_refine_ls_wR_factor_ref 0.0693
_reflns_number_gt 5211
_reflns_number_total 5464
_reflns_threshold_expression >2sigma(I)
_cod_data_source_file c1dt10355e.txt
_cod_data_source_block compound_8
_cod_database_code 7015932

loop_
_symmetry_equiv_pos_as_xyz
'x, y, z'
'-x+1/2, y+1/2, z'
'x, -y+1/2, z+1/2'
'-x+1/2, -y, z+1/2'
'-x, -y, -z'
'x-1/2, -y-1/2, -z'
'-x, y-1/2, -z-1/2'
'x-1/2, y, -z-1/2'

loop_
_atom_site_label
_atom_site_type_symbol
_atom_site_fract_x
_atom_site_fract_y
_atom_site_fract_z
_atom_site_U_iso_or_equiv
_atom_site_adp_type
_atom_site_occupancy
_atom_site_symmetry_multiplicity
_atom_site_calc_flag
_atom_site_refinement_flags
_atom_site_disorder_assembly
_atom_site_disorder_group
Rh1 Rh 0.162532(7) 0.157844(7) 0.124406(6) 0.00379(6) Uani 1 1 d . . .
P1 P 0.14868(3) 0.11787(3) -0.00762(2) 0.00710(9) Uani 1 1 d . . .
P2 P 0.09841(2) 0.29319(3) 0.11304(2) 0.00719(9) Uani 1 1 d . . .
P3 P 0.29522(2) 0.20243(3) 0.10975(2) 0.00808(9) Uani 1 1 d . . .
C1 C 0.16778(12) 0.00551(12) -0.03120(11) 0.0174(4) Uani 1 1 d . . .
H1A H 0.1584 -0.0036 -0.0860 0.026 Uiso 1 1 calc R . .
H1B H 0.1305 -0.0311 -0.0017 0.026 Uiso 1 1 calc R . .
H1C H 0.2246 -0.0091 -0.0186 0.026 Uiso 1 1 calc R . .
C2 C 0.04423(11) 0.13004(12) -0.04361(10) 0.0157(3) Uani 1 1 d . . .
H2A H 0.0296 0.1910 -0.0446 0.024 Uiso 1 1 calc R . .
H2B H 0.0062 0.0991 -0.0101 0.024 Uiso 1 1 calc R . .
H2C H 0.0408 0.1065 -0.0955 0.024 Uiso 1 1 calc R . .
C3 C 0.20553(12) 0.16888(12) -0.08509(10) 0.0155(3) Uani 1 1 d . . .
H3A H 0.1878 0.1448 -0.1342 0.023 Uiso 1 1 calc R . .
H3B H 0.2643 0.1585 -0.0782 0.023 Uiso 1 1 calc R . .
H3C H 0.1950 0.2308 -0.0846 0.023 Uiso 1 1 calc R . .
C4 C 0.12558(11) 0.37745(11) 0.18100(10) 0.0146(3) Uani 1 1 d . . .
H4A H 0.1842 0.3904 0.1766 0.022 Uiso 1 1 calc R . .
H4B H 0.1135 0.3580 0.2331 0.022 Uiso 1 1 calc R . .
H4C H 0.0936 0.4292 0.1698 0.022 Uiso 1 1 calc R . .
C5 C -0.01255(12) 0.28580(13) 0.12876(11) 0.0184(4) Uani 1 1 d . . .
H5A H -0.0363 0.3436 0.1290 0.028 Uiso 1 1 calc R . .
H5B H -0.0231 0.2579 0.1780 0.028 Uiso 1 1 calc R . .
H5C H -0.0375 0.2519 0.0876 0.028 Uiso 1 1 calc R . .
C6 C 0.10260(13) 0.35449(12) 0.02490(11) 0.0186(4) Uani 1 1 d . . .
H6A H 0.0678 0.4055 0.0297 0.028 Uiso 1 1 calc R . .
H6B H 0.0829 0.3189 -0.0175 0.028 Uiso 1 1 calc R . .
H6C H 0.1593 0.3721 0.0150 0.028 Uiso 1 1 calc R . .
C7 C 0.36402(10) 0.11850(12) 0.07540(11) 0.0161(3) Uani 1 1 d . . .
H7A H 0.4206 0.1396 0.0763 0.024 Uiso 1 1 calc R . .
H7B H 0.3490 0.1028 0.0230 0.024 Uiso 1 1 calc R . .
H7C H 0.3594 0.0680 0.1085 0.024 Uiso 1 1 calc R . .
C8 C 0.34861(10) 0.24642(13) 0.19239(11) 0.0155(3) Uani 1 1 d . . .
H8A H 0.3472 0.2047 0.2344 0.023 Uiso 1 1 calc R . .
H8B H 0.3217 0.2996 0.2086 0.023 Uiso 1 1 calc R . .
H8C H 0.4057 0.2586 0.1787 0.023 Uiso 1 1 calc R . .
C9 C 0.31535(12) 0.29008(12) 0.04270(11) 0.0183(4) Uani 1 1 d . . .
H9A H 0.2900 0.3429 0.0618 0.027 Uiso 1 1 calc R . .
H9B H 0.2922 0.2757 -0.0074 0.027 Uiso 1 1 calc R . .
H9C H 0.3747 0.2985 0.0378 0.027 Uiso 1 1 calc R . .
S7A S 0.04364(4) 0.07355(5) 0.14665(2) 0.00667(15) Uani 0.917(2) 1 d P . .
S7B S 0.1727(5) 0.0188(4) 0.1584(3) 0.0067(18) Uiso 0.083(2) 1 d P . .
B1 B 0.16578(12) -0.00303(12) 0.26375(11) 0.0119(4) Uani 1 1 d . . .
H1 H 0.1981(15) -0.0589(16) 0.2791(14) 0.021(6) Uiso 1 1 d . . .
B2 B 0.06659(12) -0.01598(11) 0.22589(11) 0.0116(3) Uani 1 1 d . . .
H2 H 0.0400(14) -0.0784(14) 0.2154(14) 0.018(6) Uiso 1 1 d . . .
B3A B 0.1558(2) 0.01795(16) 0.16435(15) 0.0077(7) Uiso 0.917(2) 1 d P . .
H3 H 0.1729(15) -0.0282(18) 0.1216(13) 0.011(6) Uiso 0.917(2) 1 d P . .
B3B B 0.045(3) 0.075(3) 0.129(2) 0.0077(7) Uiso 0.083(2) 1 d P . .
B4 B 0.21846(11) 0.08600(12) 0.22324(10) 0.0108(3) Uani 1 1 d . . .
H4 H 0.2863(15) 0.0817(15) 0.2255(14) 0.020(6) Uiso 1 1 d . . .
B5 B 0.17133(12) 0.09631(12) 0.31493(10) 0.0105(3) Uani 1 1 d . . .
H5 H 0.2088(18) 0.0998(18) 0.3682(14) 0.028(7) Uiso 1 1 d . . .
B6 B 0.07856(12) 0.03657(12) 0.31401(10) 0.0125(3) Uani 1 1 d . . .
H6 H 0.0600(19) 0.0117(19) 0.3695(15) 0.035(8) Uiso 1 1 d . . .
B9 B 0.16633(10) 0.18477(12) 0.24985(10) 0.0060(3) Uani 1 1 d . . .
H9 H 0.1946(14) 0.2410(15) 0.2660(13) 0.016(5) Uiso 1 1 d . . .
H910 H 0.0818(17) 0.1878(19) 0.2449(15) 0.033(7) Uiso 1 1 d . . .
B10 B 0.07441(12) 0.14926(12) 0.30593(11) 0.0102(3) Uani 1 1 d . . .
H10 H 0.0496(15) 0.1880(15) 0.3522(14) 0.016(5) Uiso 1 1 d . . .
B11 B 0.00763(11) 0.08015(12) 0.25068(10) 0.0116(3) Uani 1 1 d . . .
H11 H -0.0599(15) 0.0752(14) 0.2575(13) 0.017(6) Uiso 1 1 d . . .

loop_
_atom_site_aniso_label
_atom_site_aniso_U_11
_atom_site_aniso_U_22
_atom_site_aniso_U_33
_atom_site_aniso_U_23
_atom_site_aniso_U_13
_atom_site_aniso_U_12
Rh1 0.00575(8) 0.00311(8) 0.00252(8) -0.00035(4) -0.00045(3) -0.00121(3)
P1 0.01187(19) 0.00539(18) 0.00403(18) -0.00042(13) -0.00104(14) -0.00019(14)
P2 0.00811(19) 0.00453(18) 0.00894(18) -0.00150(14) -0.00064(14) 0.00187(14)
P3 0.00527(18) 0.00643(18) 0.01252(19) -0.00182(14) 0.00022(14) -0.00103(13)
C1 0.0339(11) 0.0072(8) 0.0112(8) -0.0043(6) -0.0040(7) 0.0024(7)
C2 0.0175(8) 0.0183(9) 0.0114(7) -0.0020(6) -0.0068(6) -0.0006(7)
C3 0.0239(9) 0.0156(8) 0.0068(7) 0.0024(6) 0.0040(6) -0.0010(7)
C4 0.0223(9) 0.0069(7) 0.0145(8) -0.0048(6) -0.0029(6) 0.0023(6)
C5 0.0139(8) 0.0159(9) 0.0254(10) 0.0003(7) 0.0009(7) 0.0028(7)
C6 0.0311(10) 0.0114(8) 0.0133(8) 0.0038(6) -0.0006(7) 0.0043(7)
C7 0.0103(7) 0.0168(8) 0.0213(9) -0.0066(7) -0.0008(7) 0.0046(6)
C8 0.0097(7) 0.0156(8) 0.0213(9) -0.0072(7) -0.0043(6) -0.0023(6)
C9 0.0188(9) 0.0135(8) 0.0227(9) 0.0017(7) 0.0048(7) -0.0072(7)
S7A 0.0082(2) 0.0062(2) 0.0056(3) 0.0004(2) -0.0003(2) -0.00195(14)
B1 0.0207(10) 0.0076(8) 0.0074(8) 0.0019(7) -0.0002(6) 0.0025(6)
B2 0.0188(9) 0.0063(8) 0.0097(8) 0.0028(6) 0.0012(7) -0.0032(6)
B4 0.0126(8) 0.0108(8) 0.0091(8) 0.0010(6) -0.0023(6) 0.0016(6)
B5 0.0157(8) 0.0101(8) 0.0056(8) -0.0003(6) -0.0010(6) 0.0026(6)
B6 0.0202(9) 0.0096(8) 0.0076(8) 0.0024(6) 0.0022(7) -0.0017(7)
B9 0.0086(7) 0.0067(8) 0.0026(7) -0.0007(6) -0.0009(5) -0.0006(6)
B10 0.0124(8) 0.0114(8) 0.0066(8) -0.0011(6) 0.0023(6) -0.0001(6)
B11 0.0134(8) 0.0119(8) 0.0095(8) 0.0004(7) 0.0037(6) -0.0033(6)

loop_
_atom_type_symbol
_atom_type_description
_atom_type_scat_dispersion_real
_atom_type_scat_dispersion_imag
_atom_type_scat_source
C C 0.0035 0.0018 'International Tables Vol C Tables 4.2.6.8 and 6.1.1.4'
H H 0.0000 0.0000 'International Tables Vol C Tables 4.2.6.8 and 6.1.1.4'
B B 0.0017 0.0007 'International Tables Vol C Tables 4.2.6.8 and 6.1.1.4'
P P 0.1093 0.1021 'International Tables Vol C Tables 4.2.6.8 and 6.1.1.4'
Rh Rh -0.9982 0.9844 'International Tables Vol C Tables 4.2.6.8 and 6.1.1.4'
S S 0.1327 0.1336 'International Tables Vol C Tables 4.2.6.8 and 6.1.1.4'

loop_
_geom_angle_atom_site_label_1
_geom_angle_atom_site_label_2
_geom_angle_atom_site_label_3
_geom_angle
_geom_angle_site_symmetry_1
_geom_angle_site_symmetry_3
_geom_angle_publ_flag
B9 Rh1 B4 47.83(7) . . ?
B9 Rh1 S7B 85.36(16) . . ?
B4 Rh1 S7B 44.71(16) . . ?
B9 Rh1 P3 91.53(4) . . ?
B4 Rh1 P3 81.59(5) . . ?
S7B Rh1 P3 104.6(2) . . ?
B9 Rh1 B3A 83.15(8) . . ?
B4 Rh1 B3A 46.58(8) . . ?
S7B Rh1 B3A 7.38(18) . . ?
P3 Rh1 B3A 111.62(8) . . ?
B9 Rh1 B3B 95.4(10) . . ?
B4 Rh1 B3B 91.9(11) . . ?
S7B Rh1 B3B 61.1(12) . . ?
P3 Rh1 B3B 163.3(12) . . ?
B3A Rh1 B3B 54.5(12) . . ?
B9 Rh1 P2 85.83(5) . . ?
B4 Rh1 P2 133.44(5) . . ?
S7B Rh1 P2 156.0(2) . . ?
P3 Rh1 P2 97.946(15) . . ?
B3A Rh1 P2 148.61(8) . . ?
B3B Rh1 P2 97.7(12) . . ?
B9 Rh1 S7A 88.04(4) . . ?
B4 Rh1 S7A 85.99(5) . . ?
S7B Rh1 S7A 59.0(2) . . ?
P3 Rh1 S7A 163.57(2) . . ?
B3A Rh1 S7A 52.02(8) . . ?
B3B Rh1 S7A 7.5(10) . . ?
P2 Rh1 S7A 98.40(2) . . ?
B9 Rh1 P1 174.29(5) . . ?
B4 Rh1 P1 130.31(5) . . ?
S7B Rh1 P1 90.66(15) . . ?
P3 Rh1 P1 93.443(15) . . ?
B3A Rh1 P1 92.40(7) . . ?
B3B Rh1 P1 79.0(10) . . ?
P2 Rh1 P1 96.256(14) . . ?
S7A Rh1 P1 86.400(15) . . ?
C3 P1 C1 99.41(9) . . ?
C3 P1 C2 99.96(9) . . ?
C1 P1 C2 100.42(9) . . ?
C3 P1 Rh1 123.58(6) . . ?
C1 P1 Rh1 116.73(6) . . ?
C2 P1 Rh1 113.09(6) . . ?
C6 P2 C4 99.51(9) . . ?
C6 P2 C5 101.38(9) . . ?
C4 P2 C5 100.78(9) . . ?
C6 P2 Rh1 121.65(6) . . ?
C4 P2 Rh1 118.68(6) . . ?
C5 P2 Rh1 111.61(7) . . ?
C8 P3 C7 103.71(8) . . ?
C8 P3 C9 98.15(9) . . ?
C7 P3 C9 102.34(9) . . ?
C8 P3 Rh1 118.54(6) . . ?
C7 P3 Rh1 113.64(6) . . ?
C9 P3 Rh1 117.92(7) . . ?
P1 C1 H1A 109.5 . . ?
P1 C1 H1B 109.5 . . ?
H1A C1 H1B 109.5 . . ?
P1 C1 H1C 109.5 . . ?
H1A C1 H1C 109.5 . . ?
H1B C1 H1C 109.5 . . ?
P1 C2 H2A 109.5 . . ?
P1 C2 H2B 109.5 . . ?
H2A C2 H2B 109.5 . . ?
P1 C2 H2C 109.5 . . ?
H2A C2 H2C 109.5 . . ?
H2B C2 H2C 109.5 . . ?
P1 C3 H3A 109.5 . . ?
P1 C3 H3B 109.5 . . ?
H3A C3 H3B 109.5 . . ?
P1 C3 H3C 109.5 . . ?
H3A C3 H3C 109.5 . . ?
H3B C3 H3C 109.5 . . ?
P2 C4 H4A 109.5 . . ?
P2 C4 H4B 109.5 . . ?
H4A C4 H4B 109.5 . . ?
P2 C4 H4C 109.5 . . ?
H4A C4 H4C 109.5 . . ?
H4B C4 H4C 109.5 . . ?
P2 C5 H5A 109.5 . . ?
P2 C5 H5B 109.5 . . ?
H5A C5 H5B 109.5 . . ?
P2 C5 H5C 109.5 . . ?
H5A C5 H5C 109.5 . . ?
H5B C5 H5C 109.5 . . ?
P2 C6 H6A 109.5 . . ?
P2 C6 H6B 109.5 . . ?
H6A C6 H6B 109.5 . . ?
P2 C6 H6C 109.5 . . ?
H6A C6 H6C 109.5 . . ?
H6B C6 H6C 109.5 . . ?
P3 C7 H7A 109.5 . . ?
P3 C7 H7B 109.5 . . ?
H7A C7 H7B 109.5 . . ?
P3 C7 H7C 109.5 . . ?
H7A C7 H7C 109.5 . . ?
H7B C7 H7C 109.5 . . ?
P3 C8 H8A 109.5 . . ?
P3 C8 H8B 109.5 . . ?
H8A C8 H8B 109.5 . . ?
P3 C8 H8C 109.5 . . ?
H8A C8 H8C 109.5 . . ?
H8B C8 H8C 109.5 . . ?
P3 C9 H9A 109.5 . . ?
P3 C9 H9B 109.5 . . ?
H9A C9 H9B 109.5 . . ?
P3 C9 H9C 109.5 . . ?
H9A C9 H9C 109.5 . . ?
H9B C9 H9C 109.5 . . ?
B11 S7A B2 55.74(8) . . ?
B11 S7A B3A 98.81(10) . . ?
B2 S7A B3A 55.49(10) . . ?
B11 S7A Rh1 112.12(6) . . ?
B2 S7A Rh1 110.26(6) . . ?
B3A S7A Rh1 61.91(8) . . ?
B4 S7B B1 59.2(2) . . ?
B4 S7B B2 98.1(3) . . ?
B1 S7B B2 51.0(2) . . ?
B4 S7B Rh1 67.6(2) . . ?
B1 S7B Rh1 115.4(3) . . ?
B2 S7B Rh1 109.0(3) . . ?
B4 S7B B3B 107.9(12) . . ?
B1 S7B B3B 103.5(10) . . ?
B2 S7B B3B 59.9(11) . . ?
Rh1 S7B B3B 60.7(12) . . ?
B4 S7B H3 153.4(16) . . ?
B1 S7B H3 120.8(15) . . ?
B2 S7B H3 100.0(16) . . ?
Rh1 S7B H3 123.2(15) . . ?
B3B S7B H3 98.0(19) . . ?
B2 B1 B3A 64.44(14) . . ?
B2 B1 B4 112.56(13) . . ?
B3A B1 B4 60.72(13) . . ?
B2 B1 B6 59.44(11) . . ?
B3A B1 B6 110.23(16) . . ?
B4 B1 B6 108.17(13) . . ?
B2 B1 B5 109.50(13) . . ?
B3A B1 B5 109.55(14) . . ?
B4 B1 B5 60.03(11) . . ?
B6 B1 B5 59.63(11) . . ?
B2 B1 S7B 73.0(3) . . ?
B4 B1 S7B 55.8(2) . . ?
B6 B1 S7B 118.0(3) . . ?
B5 B1 S7B 109.3(2) . . ?
B2 B1 H1 117.5(13) . . ?
B3A B1 H1 116.6(14) . . ?
B4 B1 H1 120.3(13) . . ?
B6 B1 H1 124.1(14) . . ?
B5 B1 H1 124.2(14) . . ?
S7B B1 H1 111.7(14) . . ?
B6 B2 B1 60.93(11) . . ?
B6 B2 B11 57.95(10) . . ?
B1 B2 B11 107.44(13) . . ?
B6 B2 B3A 106.52(14) . . ?
B1 B2 B3A 58.20(12) . . ?
B11 B2 B3A 108.11(13) . . ?
B6 B2 S7A 107.66(11) . . ?
B1 B2 S7A 110.64(11) . . ?
B11 B2 S7A 59.72(8) . . ?
B3A B2 S7A 63.49(10) . . ?
B6 B2 S7B 105.82(19) . . ?
B1 B2 S7B 56.00(18) . . ?
B11 B2 S7B 110.12(19) . . ?
S7A B2 S7B 66.27(17) . . ?
B6 B2 H2 127.8(13) . . ?
B1 B2 H2 122.4(12) . . ?
B11 B2 H2 124.5(12) . . ?
B3A B2 H2 117.7(13) . . ?
S7A B2 H2 115.8(13) . . ?
S7B B2 H2 117.0(13) . . ?
B1 B3A B4 59.71(12) . . ?
B1 B3A B2 57.35(12) . . ?
B4 B3A B2 106.10(16) . . ?
B1 B3A S7A 107.92(17) . . ?
B4 B3A S7A 110.18(14) . . ?
B2 B3A S7A 61.02(12) . . ?
B1 B3A Rh1 117.97(14) . . ?
B4 B3A Rh1 65.55(10) . . ?
B2 B3A Rh1 118.54(15) . . ?
S7A B3A Rh1 66.06(8) . . ?
B1 B3A H3 122.3(14) . . ?
B4 B3A H3 130.3(14) . . ?
B2 B3A H3 114.2(14) . . ?
S7A B3A H3 114.2(13) . . ?
Rh1 B3A H3 114.4(14) . . ?
Rh1 B3B S7B 58.2(12) . . ?
S7B B4 B1 65.0(2) . . ?
S7B B4 B5 117.5(3) . . ?
B1 B4 B5 60.30(11) . . ?
B1 B4 B3A 59.56(12) . . ?
B5 B4 B3A 108.84(15) . . ?
S7B B4 B9 118.9(3) . . ?
B1 B4 B9 109.41(13) . . ?
B5 B4 B9 59.53(10) . . ?
B3A B4 B9 112.34(14) . . ?
S7B B4 Rh1 67.7(2) . . ?
B1 B4 Rh1 119.84(11) . . ?
B5 B4 Rh1 118.04(11) . . ?
B3A B4 Rh1 67.86(10) . . ?
B9 B4 Rh1 65.57(8) . . ?
S7B B4 H4 114.9(13) . . ?
B1 B4 H4 114.8(12) . . ?
B5 B4 H4 113.7(13) . . ?
B3A B4 H4 123.5(12) . . ?
B9 B4 H4 120.6(12) . . ?
Rh1 B4 H4 117.5(13) . . ?
B6 B5 B4 108.15(13) . . ?
B6 B5 B9 111.05(13) . . ?
B4 B5 B9 61.17(10) . . ?
B6 B5 B10 59.24(11) . . ?
B4 B5 B10 110.04(13) . . ?
B9 B5 B10 63.18(10) . . ?
B6 B5 B1 59.96(11) . . ?
B4 B5 B1 59.67(10) . . ?
B9 B5 B1 110.23(13) . . ?
B10 B5 B1 108.06(13) . . ?
B6 B5 H5 120.0(14) . . ?
B4 B5 H5 121.2(15) . . ?
B9 B5 H5 121.2(15) . . ?
B10 B5 H5 122.3(15) . . ?
B1 B5 H5 119.2(15) . . ?
B11 B6 B2 63.22(11) . . ?
B11 B6 B10 62.27(11) . . ?
B2 B6 B10 112.95(13) . . ?
B11 B6 B5 111.57(13) . . ?
B2 B6 B5 110.30(13) . . ?
B10 B6 B5 60.76(11) . . ?
B11 B6 B1 110.60(13) . . ?
B2 B6 B1 59.63(11) . . ?
B10 B6 B1 109.63(13) . . ?
B5 B6 B1 60.40(11) . . ?
B11 B6 H6 121.5(16) . . ?
B2 B6 H6 125.8(16) . . ?
B10 B6 H6 114.6(16) . . ?
B5 B6 H6 114.6(16) . . ?
B1 B6 H6 122.6(16) . . ?
B5 B9 B4 59.31(10) . . ?
B5 B9 B10 58.42(10) . . ?
B4 B9 B10 104.94(12) . . ?
B5 B9 Rh1 118.75(11) . . ?
B4 B9 Rh1 66.60(8) . . ?
B10 B9 Rh1 115.84(10) . . ?
B5 B9 H9 117.4(13) . . ?
B4 B9 H9 125.5(13) . . ?
B10 B9 H9 117.7(13) . . ?
Rh1 B9 H9 116.2(13) . . ?
B5 B9 H910 96.4(12) . . ?
B4 B9 H910 118.6(12) . . ?
Rh1 B9 H910 85.3(11) . . ?
H9 B9 H910 115.8(17) . . ?
B6 B10 B5 60.00(11) . . ?
B6 B10 B11 58.24(11) . . ?
B5 B10 B11 107.70(13) . . ?
B6 B10 B9 107.77(13) . . ?
B5 B10 B9 58.40(10) . . ?
B11 B10 B9 112.17(12) . . ?
B6 B10 H910 123.5(14) . . ?
B5 B10 H910 102.4(13) . . ?
B11 B10 H910 83.5(13) . . ?
B9 B10 H910 47.4(13) . . ?
B6 B10 H10 120.5(13) . . ?
B5 B10 H10 121.3(13) . . ?
B11 B10 H10 120.2(13) . . ?
B9 B10 H10 121.5(13) . . ?
H910 B10 H10 114.2(18) . . ?
B6 B11 B10 59.49(11) . . ?
B6 B11 B2 58.83(11) . . ?
B10 B11 B2 107.26(13) . . ?
B6 B11 S7A 112.33(12) . . ?
B10 B11 S7A 110.76(11) . . ?
B2 B11 S7A 64.54(9) . . ?
B6 B11 H11 124.3(12) . . ?
B10 B11 H11 125.5(12) . . ?
B2 B11 H11 119.3(12) . . ?
S7A B11 H11 113.8(12) . . ?

loop_
_geom_bond_atom_site_label_1
_geom_bond_atom_site_label_2
_geom_bond_distance
_geom_bond_site_symmetry_2
_geom_bond_publ_flag
Rh1 B9 2.2339(17) . ?
Rh1 B4 2.2517(18) . ?
Rh1 S7B 2.252(6) . ?
Rh1 P3 2.2869(4) . ?
Rh1 B3A 2.291(3) . ?
Rh1 B3B 2.31(5) . ?
Rh1 P2 2.3619(4) . ?
Rh1 S7A 2.3736(7) . ?
Rh1 P1 2.4016(4) . ?
P1 C3 1.8235(18) . ?
P1 C1 1.8252(18) . ?
P1 C2 1.8254(18) . ?
P2 C6 1.8143(18) . ?
P2 C4 1.8251(17) . ?
P2 C5 1.834(2) . ?
P3 C8 1.8207(18) . ?
P3 C7 1.8245(17) . ?
P3 C9 1.8293(19) . ?
C1 H1A 0.9800 . ?
C1 H1B 0.9800 . ?
C1 H1C 0.9800 . ?
C2 H2A 0.9800 . ?
C2 H2B 0.9800 . ?
C2 H2C 0.9800 . ?
C3 H3A 0.9800 . ?
C3 H3B 0.9800 . ?
C3 H3C 0.9800 . ?
C4 H4A 0.9800 . ?
C4 H4B 0.9800 . ?
C4 H4C 0.9800 . ?
C5 H5A 0.9800 . ?
C5 H5B 0.9800 . ?
C5 H5C 0.9800 . ?
C6 H6A 0.9800 . ?
C6 H6B 0.9800 . ?
C6 H6C 0.9800 . ?
C7 H7A 0.9800 . ?
C7 H7B 0.9800 . ?
C7 H7C 0.9800 . ?
C8 H8A 0.9800 . ?
C8 H8B 0.9800 . ?
C8 H8C 0.9800 . ?
C9 H9A 0.9800 . ?
C9 H9B 0.9800 . ?
C9 H9C 0.9800 . ?
S7A B11 1.9140(19) . ?
S7A B2 2.0012(19) . ?
S7A B3A 2.047(3) . ?
S7B B4 1.713(6) . ?
S7B B1 1.876(6) . ?
S7B B2 2.163(8) . ?
S7B B3B 2.32(5) . ?
S7B H3 0.98(3) . ?
B1 B2 1.759(3) . ?
B1 B3A 1.776(3) . ?
B1 B4 1.779(3) . ?
B1 B6 1.782(3) . ?
B1 B5 1.790(3) . ?
B1 H1 1.05(2) . ?
B2 B6 1.756(3) . ?
B2 B11 1.832(3) . ?
B2 B3A 1.885(4) . ?
B2 H2 1.08(2) . ?
B3A B4 1.797(3) . ?
B3A H3 1.07(3) . ?
B4 B5 1.785(3) . ?
B4 B9 1.818(3) . ?
B4 H4 1.11(2) . ?
B5 B6 1.776(3) . ?
B5 B9 1.789(3) . ?
B5 B10 1.790(3) . ?
B5 H5 1.12(3) . ?
B6 B11 1.739(3) . ?
B6 B10 1.762(3) . ?
B6 H6 1.09(3) . ?
B9 B10 1.875(3) . ?
B9 H9 1.03(2) . ?
B9 H910 1.38(3) . ?
B10 B11 1.811(3) . ?
B10 H910 1.23(3) . ?
B10 H10 1.09(2) . ?
B11 H11 1.11(2) . ?
